data_2222369
loop_
_publ_author_name
'Zhang, Chao-Yan'
'Gao, Qian'
'Cui, Yue'
'Xie, Ya-Bo'

_publ_section_title
;
 Tetraaquabis(3-carboxylatopyridine
 <i>N</i>-oxide-\k<i>O</i>^3^)cadmium(II)
;
_journal_coeditor_code IM2121
_journal_issue 7
_journal_name_full 'Acta Crystallographica Section E'
_journal_page_first m785
_journal_paper_doi 10.1107/S1600536809022430
_journal_volume 65
_journal_year 2009
_chemical_formula_iupac '[Cd (C6 H4 N O3)2 (H2 O)4]'
_chemical_formula_moiety 'C12 H16 Cd N2 O10'
_chemical_formula_sum 'C12 H16 Cd N2 O10'
_chemical_formula_weight 460.67
_chemical_name_systematic
;
Tetraaquabis(3-carboxylatopyridine N-oxide-\kO^3^)cadmium(II)
;
_space_group_IT_number 14
_symmetry_cell_setting monoclinic
_symmetry_space_group_name_Hall '-P 2ybc'
_symmetry_space_group_name_H-M 'P 1 21/c 1'
_atom_sites_solution_hydrogens geom
_atom_sites_solution_primary direct
_atom_sites_solution_secondary difmap
_audit_creation_method SHELXL-97
_cell_angle_alpha 90.00
_cell_angle_beta 106.95(3)
_cell_angle_gamma 90.00
_cell_formula_units_Z 2
_cell_length_a 8.896(2)
_cell_length_b 13.284(3)
_cell_length_c 6.9020(10)
_cell_measurement_reflns_used 2694
_cell_measurement_temperature 293(2)
_cell_measurement_theta_max 30.8
_cell_measurement_theta_min 2.39
_cell_volume 780.2(3)
_computing_cell_refinement 'SAINT (Bruker, 1998)'
_computing_data_collection 'SMART (Bruker, 1998)'
_computing_data_reduction 'SAINT (Bruker, 1998)'
_computing_molecular_graphics 'SHELXTL (Sheldrick, 2008)'
_computing_publication_material 'SHELXTL (Sheldrick, 2008)'
_computing_structure_refinement 'SHELXL97 (Sheldrick, 2008)'
_computing_structure_solution 'SHELXS97 (Sheldrick, 2008)'
_diffrn_ambient_temperature 293(2)
_diffrn_measured_fraction_theta_full 0.997
_diffrn_measured_fraction_theta_max 0.997
_diffrn_measurement_device_type 'Bruker SMART CCD area-detector'
_diffrn_measurement_method '\f and \w'
_diffrn_radiation_monochromator graphite
_diffrn_radiation_source 'fine-focus sealed tube'
_diffrn_radiation_type MoK\a
_diffrn_radiation_wavelength 0.71073
_diffrn_reflns_av_R_equivalents 0.0130
_diffrn_reflns_av_sigmaI/netI 0.0143
_diffrn_reflns_limit_h_max 9
_diffrn_reflns_limit_h_min -10
_diffrn_reflns_limit_k_max 13
_diffrn_reflns_limit_k_min -15
_diffrn_reflns_limit_l_max 8
_diffrn_reflns_limit_l_min -8
_diffrn_reflns_number 3886
_diffrn_reflns_theta_full 24.99
_diffrn_reflns_theta_max 24.99
_diffrn_reflns_theta_min 2.39
_exptl_absorpt_coefficient_mu 1.459
_exptl_absorpt_correction_T_max 0.712
_exptl_absorpt_correction_T_min 0.705
_exptl_absorpt_correction_type multi-scan
_exptl_absorpt_process_details '(SADABS; Bruker, 1998)'
_exptl_crystal_colour colorless
_exptl_crystal_density_diffrn 1.961
_exptl_crystal_density_method 'not measured'
_exptl_crystal_description block
_exptl_crystal_F_000 460
_exptl_crystal_size_max 0.24
_exptl_crystal_size_mid 0.24
_exptl_crystal_size_min 0.24
_refine_diff_density_max 0.263
_refine_diff_density_min -0.272
_refine_ls_extinction_method none
_refine_ls_goodness_of_fit_ref 1.106
_refine_ls_hydrogen_treatment constr
_refine_ls_matrix_type full
_refine_ls_number_parameters 115
_refine_ls_number_reflns 1371
_refine_ls_number_restraints 0
_refine_ls_restrained_S_all 1.106
_refine_ls_R_factor_all 0.0205
_refine_ls_R_factor_gt 0.0171
_refine_ls_shift/su_max 0.001
_refine_ls_shift/su_mean 0.000
_refine_ls_structure_factor_coef Fsqd
_refine_ls_weighting_details 'calc w=1/[\s^2^(Fo^2^)+(0.0239P)^2^+0.3039P] where P=(Fo^2^+2Fc^2^)/3'
_refine_ls_weighting_scheme calc
_refine_ls_wR_factor_gt 0.0450
_refine_ls_wR_factor_ref 0.0469
_reflns_number_gt 1216
_reflns_number_total 1371
_reflns_threshold_expression I>2\s(I)
_cod_data_source_file im2121.cif
_cod_data_source_block I
_cod_depositor_comments
;
The following automatic conversions were performed:
'_symmetry_cell_setting' value 'Monoclinic' changed to 'monoclinic'
according to '/home/saulius/struct/CIF-dictionaries/cif_core.dic'
dictionary named 'cif_core.dic' version 2.4.1 from
2010-06-29.

'_exptl_absorpt_correction_type' value 'Multi-Scan' changed
to 'multi-scan' according to
'/home/saulius/struct/CIF-dictionaries/cif_core.dic' dictionary named
'cif_core.dic' version 2.4.1 from 2010-06-29.

Automatic conversion script
Id: cif_fix_enum 1527 2010-12-29 10:47:43Z saulius 

The following automatic conversions were performed:

'_symmetry_cell_setting' value 'Monoclinic' changed to 'monoclinic'
according to /home/saulius/struct/CIF-dictionaries/cif_core.dic
dictionary named 'cif_core.dic' version 2.4.1 from
2010-06-29.

'_exptl_absorpt_correction_type' value 'Multi-Scan'
changed to 'multi-scan' according to
/home/saulius/struct/CIF-dictionaries/cif_core.dic dictionary named
'cif_core.dic' version 2.4.1 from 2010-06-29.

Automatic conversion script
Id: cif_fix_values 1715 2011-07-08 13:25:40Z adriana 
;
_cod_original_sg_symbol_H-M 'P 21/c'
_cod_database_code 2222369
_cod_database_fobs_code 2222369

loop_
_symmetry_equiv_pos_as_xyz
'x, y, z'
'-x, y+1/2, -z+1/2'
'-x, -y, -z'
'x, -y-1/2, z-1/2'

loop_
_atom_site_type_symbol
_atom_site_label
_atom_site_fract_x
_atom_site_fract_y
_atom_site_fract_z
_atom_site_U_iso_or_equiv
_atom_site_adp_type
_atom_site_calc_flag
_atom_site_refinement_flags
_atom_site_occupancy
_atom_site_disorder_assembly
_atom_site_disorder_group
Cd Cd1 0.5000 0.5000 0.0000 0.02694(9) Uani d S 1 . .
O O1 0.69494(17) 0.61434(10) 0.0646(2) 0.0322(3) Uani d . 1 . .
O O2 0.54243(17) 0.73900(11) -0.1003(2) 0.0356(4) Uani d . 1 . .
O O3 0.84106(18) 1.04656(11) 0.1475(2) 0.0351(4) Uani d . 1 . .
C C5 0.7630(2) 0.88034(15) 0.0896(3) 0.0258(4) Uani d . 1 . .
H H5A 0.6623 0.9017 0.0195 0.031 Uiso calc R 1 . .
C C1 0.7954(2) 0.77885(14) 0.1108(3) 0.0234(4) Uani d . 1 . .
O O1W 0.6079(2) 0.42109(12) 0.3026(2) 0.0475(5) Uani d . 1 . .
C C6 0.6669(2) 0.70560(15) 0.0175(3) 0.0257(4) Uani d . 1 . .
C C4 1.0221(2) 0.92024(16) 0.2703(3) 0.0323(5) Uani d . 1 . .
H H4A 1.0988 0.9685 0.3232 0.039 Uiso calc R 1 . .
O O2W 0.37122(19) 0.60651(11) 0.1620(2) 0.0387(4) Uani d . 1 . .
N N1 0.8750(2) 0.94858(13) 0.1691(3) 0.0263(4) Uani d . 1 . .
C C2 0.9455(3) 0.74878(15) 0.2168(3) 0.0293(5) Uani d . 1 . .
H H2A 0.9699 0.6807 0.2349 0.035 Uiso calc R 1 . .
C C3 1.0585(2) 0.82017(17) 0.2953(3) 0.0349(5) Uani d . 1 . .
H H3A 1.1600 0.8004 0.3656 0.042 Uiso calc R 1 . .
H H1WA 0.5831 0.3597 0.2735 0.042 Uiso d R 1 . .
H H1WB 0.6909 0.4234 0.4033 0.042 Uiso d R 1 . .
H H2WA 0.3009 0.5861 0.2151 0.042 Uiso d R 1 . .
H H2WB 0.4182 0.6543 0.2406 0.042 Uiso d R 1 . .

loop_
_atom_site_aniso_label
_atom_site_aniso_U_11
_atom_site_aniso_U_22
_atom_site_aniso_U_33
_atom_site_aniso_U_12
_atom_site_aniso_U_13
_atom_site_aniso_U_23
Cd1 0.02508(13) 0.02246(14) 0.02930(14) -0.00329(8) 0.00169(9) -0.00103(8)
O1 0.0296(8) 0.0189(7) 0.0431(9) -0.0038(6) 0.0024(7) 0.0023(6)
O2 0.0315(8) 0.0226(8) 0.0428(9) -0.0029(6) -0.0046(7) 0.0027(7)
O3 0.0339(8) 0.0176(7) 0.0483(9) -0.0020(6) 0.0034(7) -0.0013(7)
C5 0.0213(10) 0.0232(10) 0.0301(11) -0.0017(8) 0.0031(8) -0.0001(8)
C1 0.0270(10) 0.0196(10) 0.0235(10) -0.0022(8) 0.0072(8) -0.0001(8)
O1W 0.0593(11) 0.0263(8) 0.0391(9) -0.0105(8) -0.0133(8) 0.0035(7)
C6 0.0279(11) 0.0219(11) 0.0269(10) -0.0035(8) 0.0073(9) -0.0012(8)
C4 0.0241(11) 0.0301(12) 0.0378(12) -0.0073(9) 0.0015(9) -0.0026(9)
O2W 0.0365(9) 0.0331(8) 0.0477(10) -0.0077(7) 0.0143(7) -0.0101(7)
N1 0.0269(9) 0.0200(9) 0.0300(9) -0.0021(7) 0.0052(7) -0.0007(7)
C2 0.0314(11) 0.0217(11) 0.0326(12) 0.0014(8) 0.0061(9) 0.0013(9)
C3 0.0239(11) 0.0328(12) 0.0420(13) 0.0008(9) 0.0006(9) 0.0025(10)

loop_
_atom_type_symbol
_atom_type_description
_atom_type_scat_dispersion_real
_atom_type_scat_dispersion_imag
_atom_type_scat_source
C C 0.0033 0.0016 'International Tables Vol C Tables 4.2.6.8 and 6.1.1.4'
H H 0.0000 0.0000 'International Tables Vol C Tables 4.2.6.8 and 6.1.1.4'
N N 0.0061 0.0033 'International Tables Vol C Tables 4.2.6.8 and 6.1.1.4'
O O 0.0106 0.0060 'International Tables Vol C Tables 4.2.6.8 and 6.1.1.4'
Cd Cd -0.8075 1.2024 'International Tables Vol C Tables 4.2.6.8 and 6.1.1.4'

loop_
_geom_angle_atom_site_label_1
_geom_angle_atom_site_label_2
_geom_angle_atom_site_label_3
_geom_angle_site_symmetry_1
_geom_angle_site_symmetry_3
_geom_angle
_geom_angle_publ_flag
O1 Cd1 O1 3_665 . 180.0 ?
O1 Cd1 O1W 3_665 3_665 91.98(6) ?
O1 Cd1 O1W . 3_665 88.02(6) ?
O1 Cd1 O1W 3_665 . 88.02(6) ?
O1 Cd1 O1W . . 91.98(6) ?
O1W Cd1 O1W 3_665 . 180.00(7) ?
O1 Cd1 O2W 3_665 . 92.70(6) ?
O1 Cd1 O2W . . 87.30(6) ?
O1W Cd1 O2W 3_665 . 91.49(7) ?
O1W Cd1 O2W . . 88.51(7) ?
O1 Cd1 O2W 3_665 3_665 87.30(6) ?
O1 Cd1 O2W . 3_665 92.70(6) ?
O1W Cd1 O2W 3_665 3_665 88.51(7) ?
O1W Cd1 O2W . 3_665 91.49(7) ?
O2W Cd1 O2W . 3_665 180.0 ?
C6 O1 Cd1 . . 120.98(13) ?
N1 C5 C1 . . 120.73(18) ?
N1 C5 H5A . . 119.6 ?
C1 C5 H5A . . 119.6 ?
C5 C1 C2 . . 118.64(18) ?
C5 C1 C6 . . 118.74(18) ?
C2 C1 C6 . . 122.62(18) ?
Cd1 O1W H1WA . . 102.3 ?
Cd1 O1W H1WB . . 139.5 ?
H1WA O1W H1WB . . 109.2 ?
O2 C6 O1 . . 125.51(19) ?
O2 C6 C1 . . 118.05(17) ?
O1 C6 C1 . . 116.44(18) ?
N1 C4 C3 . . 119.74(19) ?
N1 C4 H4A . . 120.1 ?
C3 C4 H4A . . 120.1 ?
Cd1 O2W H2WA . . 122.8 ?
Cd1 O2W H2WB . . 122.7 ?
H2WA O2W H2WB . . 104.2 ?
O3 N1 C5 . . 119.82(16) ?
O3 N1 C4 . . 119.00(16) ?
C5 N1 C4 . . 121.18(18) ?
C3 C2 C1 . . 119.49(19) ?
C3 C2 H2A . . 120.3 ?
C1 C2 H2A . . 120.3 ?
C4 C3 C2 . . 120.2(2) ?
C4 C3 H3A . . 119.9 ?
C2 C3 H3A . . 119.9 ?

loop_
_geom_bond_atom_site_label_1
_geom_bond_atom_site_label_2
_geom_bond_site_symmetry_2
_geom_bond_distance
_geom_bond_publ_flag
Cd1 O1 3_665 2.2499(14) ?
Cd1 O1 . 2.2499(14) ?
Cd1 O1W 3_665 2.2836(16) ?
Cd1 O1W . 2.2836(16) ?
Cd1 O2W . 2.3045(16) ?
Cd1 O2W 3_665 2.3045(16) ?
O1 C6 . 1.261(2) ?
O2 C6 . 1.248(2) ?
O3 N1 . 1.335(2) ?
C5 N1 . 1.340(3) ?
C5 C1 . 1.377(3) ?
C5 H5A . 0.9300 ?
C1 C2 . 1.382(3) ?
C1 C6 . 1.496(3) ?
O1W H1WA . 0.8537 ?
O1W H1WB . 0.8538 ?
C4 N1 . 1.345(3) ?
C4 C3 . 1.367(3) ?
C4 H4A . 0.9300 ?
O2W H2WA . 0.8559 ?
O2W H2WB . 0.8603 ?
C2 C3 . 1.373(3) ?
C2 H2A . 0.9300 ?
C3 H3A . 0.9300 ?

loop_
_geom_hbond_atom_site_label_D
_geom_hbond_atom_site_label_H
_geom_hbond_atom_site_label_A
_geom_hbond_site_symmetry_A
_geom_hbond_distance_DH
_geom_hbond_distance_HA
_geom_hbond_distance_DA
_geom_hbond_angle_DHA
O1W H1WA O2 3_665 0.85 1.90 2.678(2) 150.6
O1W H1WB O3 4_576 0.85 1.86 2.697(2) 164.8
O2W H2WA O3 2_645 0.86 1.86 2.716(2) 174.9
O2W H2WB O2 4_576 0.86 1.93 2.787(2) 173.1

loop_
_geom_torsion_atom_site_label_1
_geom_torsion_atom_site_label_2
_geom_torsion_atom_site_label_3
_geom_torsion_atom_site_label_4
_geom_torsion_site_symmetry_1
_geom_torsion_site_symmetry_2
_geom_torsion_site_symmetry_3
_geom_torsion_site_symmetry_4
_geom_torsion
_geom_torsion_publ_flag
O1 Cd1 O1 C6 3_665 . . . 18E1(10) ?
O1W Cd1 O1 C6 3_665 . . . 39.82(16) ?
O1W Cd1 O1 C6 . . . . -140.18(16) ?
O2W Cd1 O1 C6 . . . . -51.77(16) ?
O2W Cd1 O1 C6 3_665 . . . 128.23(16) ?
N1 C5 C1 C2 . . . . 0.4(3) ?
N1 C5 C1 C6 . . . . -179.34(18) ?
Cd1 O1 C6 O2 . . . . -15.1(3) ?
Cd1 O1 C6 C1 . . . . 165.45(13) ?
C5 C1 C6 O2 . . . . 10.3(3) ?
C2 C1 C6 O2 . . . . -169.5(2) ?
C5 C1 C6 O1 . . . . -170.21(19) ?
C2 C1 C6 O1 . . . . 10.0(3) ?
C1 C5 N1 O3 . . . . -179.78(18) ?
C1 C5 N1 C4 . . . . 0.4(3) ?
C3 C4 N1 O3 . . . . 179.46(19) ?
C3 C4 N1 C5 . . . . -0.7(3) ?
C5 C1 C2 C3 . . . . -1.0(3) ?
C6 C1 C2 C3 . . . . 178.8(2) ?
N1 C4 C3 C2 . . . . 0.2(4) ?
C1 C2 C3 C4 . . . . 0.7(3) ?
